data_1565212
loop_
_publ_author_name
'Ahmad, Iftikhar'
Zia-ur-Rehman,
'Waseem, Amir'
'Tariq, Muhammad'
'MacBeth, Cora'
'Bacsa, John'
'Venkataraman, Deepak'
'Rajakumar, Augustine'
'Ullah, Nazif'
'Tabassum, Saira'

_publ_section_title
;
 Organotin(IV) derivatives of amide-based carboxylates: Synthesis,
 spectroscopic characterization, single crystal studies and antimicrobial,
 antioxidant, cytotoxic, anti-leishmanial, hemolytic, noncancerous,
 anticancer activities
;
_journal_name_full 'Inorganica Chimica Acta'
_journal_page_first 119433
_journal_paper_doi 10.1016/j.ica.2020.119433
_journal_volume 505
_journal_year 2020
_chemical_formula_moiety 'C24 H33 F6 N O3 Sn'
_chemical_formula_sum 'C24 H33 F6 N O3 Sn'
_chemical_formula_weight 616.20
_space_group_crystal_system triclinic
_space_group_IT_number 2
_space_group_name_Hall '-P 1'
_space_group_name_H-M_alt 'P -1'
_atom_sites_solution_hydrogens geom
_atom_sites_solution_primary dual
_cell_angle_alpha 94.4327(11)
_cell_angle_beta 94.1063(12)
_cell_angle_gamma 104.0709(12)
_cell_formula_units_Z 4
_cell_length_a 9.66459(14)
_cell_length_b 14.1481(2)
_cell_length_c 21.1011(3)
_cell_measurement_reflns_used 35604
_cell_measurement_temperature 173(2)
_cell_measurement_theta_max 31.7910
_cell_measurement_theta_min 1.5170
_cell_volume 2778.11(7)
_computing_molecular_graphics 'Olex2 (Dolomanov et al., 2009)'
_computing_publication_material 'Olex2 (Dolomanov et al., 2009)'
_computing_structure_refinement 'ShelXL (Sheldrick, 2015)'
_computing_structure_solution 'ShelXT (Sheldrick, 2015)'
_diffrn_ambient_environment N~2~
_diffrn_ambient_temperature 173.00(10)
_diffrn_detector_area_resol_mean 10.0000
_diffrn_detector_type HyPix
_diffrn_measured_fraction_theta_full 0.999
_diffrn_measured_fraction_theta_max 0.999
_diffrn_measurement_details
;
List of Runs (angles in degrees, time in seconds):

  # Type    Start    End  Width  t~exp~   \w     \q     \k     \f   Frames
--------------------------------------------------------------------------
  1  \w    -69.00 -28.00   0.50    4.00    --  -17.92 120.00  19.10   82
  2  \w    -41.00  56.00   0.50    4.00    --  -17.92  57.00   0.00  194
  3  \w     -5.00  86.00   0.50    4.00    --   17.76  38.00  30.00  182
  4  \w     -4.00  62.00   0.50    4.00    --   17.76-107.00  35.00  132
  5  \w     39.00  96.00   0.50    4.00    --   17.76 178.00 150.00  114
  6  \w    -59.00  41.00   0.50    4.00    --   17.76 -38.00-120.00  200
  7  \w     -5.00  92.00   0.50    4.00    --   17.76  57.00-180.00  194
  8  \w    -26.00  22.00   0.50    4.00    --  -17.92 -99.00-120.00   96
  9  \w    -56.00  41.00   0.50    4.00    --   17.76 -57.00-180.00  194
 10  \w    -92.00   5.00   0.50    4.00    --  -17.92 -57.00-150.00  194
 11  \w    -26.00  22.00   0.50    4.00    --  -17.92 -99.00  90.00   96
;
_diffrn_measurement_device 'four-circle diffractometer'
_diffrn_orient_matrix_type 'CrysAlisPro convention (1999,Acta A55,543-557)'
_diffrn_orient_matrix_UB_11 -0.0684250000
_diffrn_orient_matrix_UB_12 0.0100952000
_diffrn_orient_matrix_UB_13 -0.0030460000
_diffrn_orient_matrix_UB_21 -0.0090837000
_diffrn_orient_matrix_UB_22 -0.0183204000
_diffrn_orient_matrix_UB_23 -0.0326819000
_diffrn_orient_matrix_UB_31 -0.0317911000
_diffrn_orient_matrix_UB_32 -0.0475351000
_diffrn_orient_matrix_UB_33 0.0083278000
_diffrn_radiation_probe x-ray
_diffrn_radiation_type MoK\a
_diffrn_radiation_wavelength 0.71073
_diffrn_reflns_av_R_equivalents 0.0324
_diffrn_reflns_av_unetI/netI 0.0244
_diffrn_reflns_Laue_measured_fraction_full 0.999
_diffrn_reflns_Laue_measured_fraction_max 0.999
_diffrn_reflns_limit_h_max 11
_diffrn_reflns_limit_h_min -11
_diffrn_reflns_limit_k_max 17
_diffrn_reflns_limit_k_min -17
_diffrn_reflns_limit_l_max 25
_diffrn_reflns_limit_l_min -25
_diffrn_reflns_number 47756
_diffrn_reflns_point_group_measured_fraction_full 0.999
_diffrn_reflns_point_group_measured_fraction_max 0.999
_diffrn_reflns_theta_full 25.242
_diffrn_reflns_theta_max 25.350
_diffrn_reflns_theta_min 1.491
_diffrn_source 'micro-focus sealed X-ray tube'
_diffrn_source_type 'PhotonJet (Mo) X-ray Source'
_exptl_absorpt_coefficient_mu 0.984
_exptl_absorpt_correction_T_max 1.000
_exptl_absorpt_correction_T_min 0.402
_exptl_absorpt_correction_type gaussian
_exptl_absorpt_process_details
;
CrysAlisPro 1.171.40.53 (Rigaku Oxford Diffraction, 2019)
Numerical absorption correction based on gaussian integration over
			a multifaceted crystal model
Empirical absorption correction using spherical harmonics,
 implemented in SCALE3 ABSPACK scaling algorithm.
;
_exptl_crystal_colour colourless
_exptl_crystal_colour_primary colourless
_exptl_crystal_density_diffrn 1.473
_exptl_crystal_description prism
_exptl_crystal_F_000 1248
_exptl_crystal_recrystallization_method 'The material was recrystallised from --- by as supplied'
_exptl_crystal_size_max 0.32
_exptl_crystal_size_mid 0.174
_exptl_crystal_size_min 0.156
_refine_diff_density_max 1.733
_refine_diff_density_min -0.846
_refine_diff_density_rms 0.110
_refine_ls_extinction_coef .
_refine_ls_extinction_method none
_refine_ls_goodness_of_fit_ref 1.038
_refine_ls_hydrogen_treatment constr
_refine_ls_matrix_type full
_refine_ls_number_parameters 704
_refine_ls_number_reflns 10167
_refine_ls_number_restraints 419
_refine_ls_restrained_S_all 1.097
_refine_ls_R_factor_all 0.0631
_refine_ls_R_factor_gt 0.0574
_refine_ls_shift/su_max 0.006
_refine_ls_shift/su_mean 0.000
_refine_ls_structure_factor_coef Fsqd
_refine_ls_weighting_details 'w=1/[\s^2^(Fo^2^)+(0.0935P)^2^+8.0399P] where P=(Fo^2^+2Fc^2^)/3'
_refine_ls_weighting_scheme calc
_refine_ls_wR_factor_gt 0.1612
_refine_ls_wR_factor_ref 0.1661
_reflns_Friedel_coverage 0.000
_reflns_Friedel_fraction_full .
_reflns_Friedel_fraction_max .
_reflns_number_gt 8945
_reflns_number_total 10167
_reflns_threshold_expression 'I > 2\s(I)'
_cod_data_source_file ICA-2020-505-119433.cif
_cod_data_source_block i-c-20_i
_cod_original_cell_volume 2778.12(7)
_cod_database_code 1565212
_chemical_oxdiff_formula 'C80  H114  F24  N14  O16  Sn4  '
_shelx_space_group_comment
;
The symmetry employed for this shelxl refinement is uniquely defined
by the following loop, which should always be used as a source of
symmetry information in preference to the above space-group names.
They are only intended as comments.
;
_shelx_estimated_absorpt_t_max 0.862
_shelx_estimated_absorpt_t_min 0.744
_reflns_odcompleteness_completeness 99.99
_reflns_odcompleteness_iscentric 1
_reflns_odcompleteness_theta 30.44
_olex2_refinement_description
;
1. Fixed Uiso
 At 1.2 times of:
  All C(H) groups, All C(H,H) groups, All N(H) groups
 At 1.5 times of:
  All C(H,H,H) groups
2. Restrained distances
 C14_14-C15_14
 1.52 with sigma of 0.005
 C13_14-C14_14
 1.52 with sigma of 0.005
 C15_14-C14_14
 1.55 with sigma of 0.005
 C13_9-C14_9
 1.52 with sigma of 0.002
 C13_9-C12_9
 1.52 with sigma of 0.01
 C15_1-C14_1
 1.55 with sigma of 0.005
3. Uiso/Uaniso restraints and constraints
Uanis(F2_11) \\sim Ueq: with sigma of 0.002 and sigma for terminal atoms of
0.004
Uanis(C11_11) \\sim Ueq, Uanis(F3_11) \\sim Ueq, Uanis(F1_11) \\sim Ueq: with
sigma of 0.002 and sigma for terminal atoms of 0.004
Uanis(F2_10) \\sim Ueq: with sigma of 0.002 and sigma for terminal atoms of
0.004
Uanis(F3_10) \\sim Ueq: with sigma of 0.002 and sigma for terminal atoms of
0.004
Uanis(F1_10) \\sim Ueq: with sigma of 0.002 and sigma for terminal atoms of
0.004
Uanis(C11_12) \\sim Ueq: with sigma of 0.002 and sigma for terminal atoms of
0.004
Uanis(C11_11) = Uanis(C11_10)
4. Rigid body (RIGU) restrains
 F1_6, F2_6, F3_6, C11_6
 F1_11, F2_11, F3_11, C11_11
 F1_5, F2_5, F3_5, C11_5
 F1_7, F2_7, F3_7, C11_7
 F1_10, F2_10, F3_10, C11_10
 F1_12, F2_12, F3_12, C11_12
 with sigma for 1-2 distances of 0.0001 and sigma for 1-3 distances of 0.0002
 C12_13, C13_13, C14_13, C15_13
 C12_14, C13_14, C14_14, C15_14
 C12_8, C13_8, C14_8, C15_8
 C12_4, C13_4, C14_4, C15_4
 C12_9, C13_9, C14_9, C15_9
 C12_1, C13_1, C14_1, C15_1
 with sigma for 1-2 distances of 0.0004 and sigma for 1-3 distances of 0.001
 Sn1, C12_1
 with sigma for 1-2 distances of 0.001 and sigma for 1-3 distances of 0.001
5. Same fragment restrains
{C12_14, C13_14, C14_14, C15_14}
{C12_8, C13_8, C14_8, C15_8}
{C12_4, C13_4, C14_4, C15_4}
{C12_9, C13_9, C14_9, C15_9}
{C12_1, C13_1, C14_1, C15_1}
as
{C12_13, C13_13, C14_13, C15_13} sigma for 1-2: 0.001 1-3: 0.002
{F1_11, F2_11, F3_11, C11_11}
{F1_5, F2_5, F3_5, C11_5}
{F1_7, F2_7, F3_7, C11_7}
{F1_10, F2_10, F3_10, C11_10}
{F1_12, F2_12, F3_12, C11_12}
as
{F1_6, F2_6, F3_6, C11_6} sigma for 1-2: 0.001 1-3: 0.002
6. Others
 Sof(F1)=Sof(F2)=Sof(F3)=Sof(C11)=Sof(F1)=Sof(F2)=Sof(F3)=Sof(C11)=1-FVAR(1)
 Sof(F1)=Sof(F2)=Sof(F3)=Sof(C11)=Sof(F1)=Sof(F2)=Sof(F3)=Sof(C11)=FVAR(1)
7.a Secondary CH2 refined with riding coordinates:
 C12(H12A,H12B), C13(H13A,H13B), C14(H14A,H14B), C12(H12A,H12B), C13(H13A,
 H13B), C14(H14A,H14B), C12(H12A,H12B), C13(H13A,H13B), C14(H14A,H14B),
 C12(H12A,H12B), C13(H13A,H13B), C14(H14A,H14B), C12(H12A,H12B), C13(H13A,H13B),
  C14(H14A,H14B), C12(H12A,H12B), C13(H13A,H13B), C14(H14A,H14B)
7.b Aromatic/amide H refined with riding coordinates:
 C2(H2), C3(H3), C6(H6), C8(H8), C10(H10), N1(H1), C2B(H2B), C3B(H3B),
 C6B(H6B), C8B(H8B), C10B(H10B), N1B(H1B)
7.c Idealised Me refined as rotating group:
 C15(H15A,H15B,H15C), C15(H15A,H15B,H15C), C15(H15A,H15B,H15C), C15(H15A,H15B,
 H15C), C15(H15A,H15B,H15C), C15(H15A,H15B,H15C)
;

loop_
_space_group_symop_operation_xyz
'x, y, z'
'-x, -y, -z'

loop_
_atom_site_label
_atom_site_type_symbol
_atom_site_fract_x
_atom_site_fract_y
_atom_site_fract_z
_atom_site_U_iso_or_equiv
_atom_site_adp_type
_atom_site_occupancy
_atom_site_site_symmetry_order
_atom_site_calc_flag
_atom_site_refinement_flags_posn
_atom_site_refinement_flags_adp
_atom_site_refinement_flags_occupancy
_atom_site_disorder_assembly
_atom_site_disorder_group
C1 C 0.6398(5) 0.4976(4) 0.2224(3) 0.0478(12) Uani 1 1 d . . . . .
C2 C 0.4912(6) 0.4503(4) 0.2378(3) 0.0513(13) Uani 1 1 d . . . . .
H2 H 0.485389 0.397406 0.263468 0.062 Uiso 1 1 calc R . . . .
C3 C 0.3670(6) 0.4695(4) 0.2216(3) 0.0519(13) Uani 1 1 d . . . . .
H3 H 0.288349 0.426682 0.237617 0.062 Uiso 1 1 calc R . . . .
C4 C 0.3238(5) 0.5439(4) 0.1838(3) 0.0468(12) Uani 1 1 d . . . . .
C5 C 0.4140(5) 0.6930(3) 0.1309(2) 0.0401(10) Uani 1 1 d . . . . .
C6 C 0.5397(6) 0.7493(4) 0.1120(2) 0.0441(11) Uani 1 1 d . . . . .
H6 H 0.628324 0.734284 0.123215 0.053 Uiso 1 1 calc R . . . .
C7 C 0.5364(6) 0.8276(4) 0.0769(3) 0.0505(13) Uani 1 1 d . . . . .
C8 C 0.4083(7) 0.8505(4) 0.0606(3) 0.0537(13) Uani 1 1 d . . . . .
H8 H 0.406066 0.903747 0.036084 0.064 Uiso 1 1 calc R . . . .
C9 C 0.2837(6) 0.7952(4) 0.0803(3) 0.0496(12) Uani 1 1 d . . . . .
C10 C 0.2850(6) 0.7161(4) 0.1155(3) 0.0445(11) Uani 1 1 d . . . . .
H10 H 0.198436 0.678385 0.128757 0.053 Uiso 1 1 calc R . . . .
N1 N 0.4279(4) 0.6149(3) 0.1664(2) 0.0420(9) Uani 1 1 d . . . . .
H1 H 0.516053 0.612741 0.178535 0.050 Uiso 1 1 calc R . . . .
O1 O 0.7256(4) 0.4431(3) 0.2299(2) 0.0532(9) Uani 1 1 d . . . . .
O2 O 0.6744(4) 0.5812(3) 0.2053(2) 0.0559(10) Uani 1 1 d . . . . .
O3 O 0.1951(4) 0.5374(3) 0.1705(2) 0.0650(12) Uani 1 1 d . . . . .
Sn1 Sn 0.93864(4) 0.48714(3) 0.20135(2) 0.04656(13) Uani 1 1 d . U . . .
Sn2 Sn 0.40026(3) -0.06325(2) 0.29104(2) 0.04353(13) Uani 1 1 d . . . . .
C1B C 0.0913(5) -0.0676(4) 0.2691(3) 0.0459(12) Uani 1 1 d . . . . .
C2B C -0.0618(6) -0.1189(4) 0.2539(3) 0.0572(15) Uani 1 1 d . . . . .
H2B H -0.078523 -0.181748 0.231011 0.069 Uiso 1 1 calc R . . . .
C3B C -0.1820(6) -0.0910(4) 0.2671(3) 0.0587(15) Uani 1 1 d . . . . .
H3B H -0.268488 -0.138184 0.252117 0.070 Uiso 1 1 calc R . . . .
C4B C -0.2034(5) -0.0009(4) 0.3004(3) 0.0476(12) Uani 1 1 d . . . . .
C5B C -0.0852(5) 0.1661(4) 0.3479(3) 0.0447(11) Uani 1 1 d . . . . .
C6B C 0.0497(6) 0.2289(4) 0.3640(3) 0.0471(12) Uani 1 1 d . . . . .
H6B H 0.132659 0.207621 0.354665 0.057 Uiso 1 1 calc R . . . .
C7B C 0.0642(6) 0.3209(4) 0.3930(3) 0.0531(13) Uani 1 1 d . . . . .
C8B C -0.0532(7) 0.3536(4) 0.4078(3) 0.0600(15) Uani 1 1 d . . . . .
H8B H -0.041640 0.417576 0.428329 0.072 Uiso 1 1 calc R . . . .
C9B C -0.1887(7) 0.2923(4) 0.3924(3) 0.0590(15) Uani 1 1 d . . . . .
C10B C -0.2069(6) 0.1986(4) 0.3626(3) 0.0549(14) Uani 1 1 d . . . . .
H10B H -0.300240 0.156926 0.352325 0.066 Uiso 1 1 calc R . . . .
N1B N -0.0913(4) 0.0750(3) 0.3168(2) 0.0469(10) Uani 1 1 d . . . . .
H1B H -0.008608 0.066072 0.306262 0.056 Uiso 1 1 calc R . . . .
O1B O 0.1740(4) -0.1265(3) 0.2690(2) 0.0513(9) Uani 1 1 d . . . . .
O2B O 0.1353(4) 0.0224(3) 0.2787(2) 0.0542(10) Uani 1 1 d . . . . .
O3B O -0.3271(4) 0.0009(3) 0.3126(2) 0.0644(12) Uani 1 1 d . . . . .
F1_6 F 0.7407(10) 0.9538(7) 0.1103(3) 0.098(2) Uani 0.499(6) 1 d D U P A 2
F2_6 F 0.6658(11) 0.9425(7) 0.0121(4) 0.0930(19) Uani 0.499(6) 1 d D U P A 2
F3_6 F 0.7730(9) 0.8422(5) 0.0489(5) 0.0901(19) Uani 0.499(6) 1 d D U P A 2
C11_6 C 0.6754(7) 0.8916(5) 0.0600(3) 0.0741(18) Uani 0.499(6) 1 d D U P A 2
F1_11 F 0.2158(11) 0.4681(5) 0.4427(4) 0.0895(15) Uani 0.499(6) 1 d D U P A 2
F2_11 F 0.2966(9) 0.3411(5) 0.4431(4) 0.0851(14) Uani 0.499(6) 1 d D U P A 2
F3_11 F 0.2760(10) 0.4106(7) 0.3592(3) 0.0818(13) Uani 0.499(6) 1 d D U P A 2
C11_11 C 0.2125(7) 0.3821(5) 0.4106(4) 0.0785(10) Uani 0.499(6) 1 d D U P A 2
C12_13 C 0.4330(6) -0.2064(3) 0.2941(2) 0.0528(12) Uani 1 1 d D U . . .
H12A_13 H 0.340557 -0.254610 0.280913 0.063 Uiso 1 1 calc R . . . .
H12B_13 H 0.500249 -0.215582 0.262275 0.063 Uiso 1 1 calc R . . . .
C13_13 C 0.4900(7) -0.2287(3) 0.3571(2) 0.0665(15) Uani 1 1 d D U . . .
H13A_13 H 0.421111 -0.223029 0.388810 0.080 Uiso 1 1 calc R . . . .
H13B_13 H 0.581169 -0.179708 0.371315 0.080 Uiso 1 1 calc R . . . .
C14_13 C 0.5160(9) -0.3307(4) 0.3548(3) 0.0781(18) Uani 1 1 d D U . . .
H14A_13 H 0.426077 -0.378910 0.337630 0.094 Uiso 1 1 calc R . . . .
H14B_13 H 0.588954 -0.334603 0.324741 0.094 Uiso 1 1 calc R . . . .
C15_13 C 0.5656(13) -0.3590(6) 0.4188(3) 0.115(3) Uani 1 1 d D U . . .
H15A_13 H 0.591544 -0.421663 0.412534 0.173 Uiso 1 1 calc GR . . . .
H15B_13 H 0.488092 -0.365364 0.446879 0.173 Uiso 1 1 calc GR . . . .
H15C_13 H 0.649199 -0.308379 0.438206 0.173 Uiso 1 1 calc GR . . . .
C12_14 C 0.4030(5) 0.0207(4) 0.3794(2) 0.0519(12) Uani 1 1 d D U . . .
H12A_14 H 0.498991 0.031129 0.402646 0.062 Uiso 1 1 calc R . . . .
H12B_14 H 0.390590 0.085821 0.370061 0.062 Uiso 1 1 calc R . . . .
C13_14 C 0.2940(6) -0.0206(4) 0.4229(2) 0.0686(16) Uani 1 1 d D U . . .
H13A_14 H 0.311867 -0.082293 0.436625 0.082 Uiso 1 1 calc R . . . .
H13B_14 H 0.197712 -0.036496 0.399261 0.082 Uiso 1 1 calc R . . . .
C14_14 C 0.2964(8) 0.0494(5) 0.4816(3) 0.094(2) Uani 1 1 d D U . . .
H14A_14 H 0.392764 0.064651 0.505125 0.113 Uiso 1 1 calc R . . . .
H14B_14 H 0.280422 0.111378 0.467504 0.113 Uiso 1 1 calc R . . . .
C15_14 C 0.1857(11) 0.0109(9) 0.5269(4) 0.163(6) Uani 1 1 d D U . . .
H15A_14 H 0.131865 -0.055696 0.510782 0.245 Uiso 1 1 calc GR . . . .
H15B_14 H 0.119775 0.053441 0.530082 0.245 Uiso 1 1 calc GR . . . .
H15C_14 H 0.234048 0.009891 0.569242 0.245 Uiso 1 1 calc GR . . . .
F1_5 F 0.7826(10) 0.9019(8) 0.1018(4) 0.108(2) Uani 0.501(6) 1 d D U P A 1
F2_5 F 0.6609(11) 0.9694(6) 0.0399(5) 0.108(2) Uani 0.501(6) 1 d D U P A 1
F3_5 F 0.7175(11) 0.8393(6) 0.0096(4) 0.107(2) Uani 0.501(6) 1 d D U P A 1
C11_5 C 0.6709(8) 0.8855(6) 0.0575(4) 0.099(2) Uani 0.501(6) 1 d D U P A 1
F1_7 F 0.0677(6) 0.7551(4) 0.0163(2) 0.1177(13) Uani 1 1 d D U . . .
F2_7 F 0.1548(5) 0.9057(3) 0.0477(3) 0.1071(12) Uani 1 1 d D U . . .
F3_7 F 0.0580(5) 0.8047(4) 0.1099(2) 0.1066(11) Uani 1 1 d D U . . .
C11_7 C 0.1452(5) 0.8180(4) 0.0638(3) 0.0785(11) Uani 1 1 d D U . . .
F1_10 F 0.2308(10) 0.4371(6) 0.4650(3) 0.0837(15) Uani 0.501(6) 1 d D U P A 1
F2_10 F 0.2354(10) 0.4564(6) 0.3662(3) 0.0832(14) Uani 0.501(6) 1 d D U P A 1
F3_10 F 0.3151(9) 0.3460(5) 0.4067(4) 0.0850(13) Uani 0.501(6) 1 d D U P A 1
C11_10 C 0.2092(7) 0.3906(5) 0.4062(3) 0.0785(10) Uani 0.501(6) 1 d D U P A 1
F1_12 F -0.4250(6) 0.2990(4) 0.3596(2) 0.1279(14) Uani 1 1 d D U . . .
F2_12 F -0.2971(6) 0.4160(3) 0.4238(3) 0.1368(15) Uani 1 1 d D U . . .
F3_12 F -0.3819(6) 0.2762(4) 0.4535(3) 0.1315(13) Uani 1 1 d D U . . .
C11_12 C -0.3194(6) 0.3231(4) 0.4070(3) 0.0993(14) Uani 1 1 d D U . . .
C12_8 C 0.9719(6) 0.3458(3) 0.2165(2) 0.0479(11) Uani 1 1 d D U . . .
H12A_8 H 1.050709 0.354458 0.250737 0.058 Uiso 1 1 calc R . . . .
H12B_8 H 0.884180 0.306050 0.232100 0.058 Uiso 1 1 calc R . . . .
C13_8 C 1.0069(7) 0.2894(3) 0.1600(2) 0.0564(13) Uani 1 1 d D U . . .
H13A_8 H 1.093116 0.329062 0.143229 0.068 Uiso 1 1 calc R . . . .
H13B_8 H 0.926561 0.277368 0.126088 0.068 Uiso 1 1 calc R . . . .
C14_8 C 1.0340(9) 0.1919(3) 0.1755(2) 0.0728(17) Uani 1 1 d D U . . .
H14A_8 H 1.115913 0.204513 0.208588 0.087 Uiso 1 1 calc R . . . .
H14B_8 H 0.948790 0.153621 0.193714 0.087 Uiso 1 1 calc R . . . .
C15_8 C 1.0656(11) 0.1306(5) 0.1188(3) 0.093(2) Uani 1 1 d D U . . .
H15A_8 H 0.980089 0.109580 0.088261 0.139 Uiso 1 1 calc GR . . . .
H15B_8 H 1.092634 0.072884 0.133363 0.139 Uiso 1 1 calc GR . . . .
H15C_8 H 1.144588 0.169639 0.097975 0.139 Uiso 1 1 calc GR . . . .
C12_4 C 0.8954(6) 0.5194(6) 0.1073(3) 0.0783(19) Uani 1 1 d D U . . .
H12A_4 H 0.894342 0.589350 0.108896 0.094 Uiso 1 1 calc R . . . .
H12B_4 H 0.976073 0.511205 0.082874 0.094 Uiso 1 1 calc R . . . .
C13_4 C 0.7601(7) 0.4610(6) 0.0711(3) 0.109(3) Uani 1 1 d D U . . .
H13A_4 H 0.677941 0.470388 0.094073 0.131 Uiso 1 1 calc R . . . .
H13B_4 H 0.759150 0.390679 0.069242 0.131 Uiso 1 1 calc R . . . .
C14_4 C 0.7420(9) 0.4893(6) 0.0035(2) 0.109(3) Uani 1 1 d D U . . .
H14A_4 H 0.832319 0.491862 -0.016502 0.131 Uiso 1 1 calc R . . . .
H14B_4 H 0.665901 0.437389 -0.021514 0.131 Uiso 1 1 calc R . . . .
C15_4 C 0.7041(13) 0.5866(7) -0.0009(5) 0.142(4) Uani 1 1 d D U . . .
H15A_4 H 0.689134 0.597645 -0.045871 0.213 Uiso 1 1 calc GR . . . .
H15B_4 H 0.782517 0.639326 0.020589 0.213 Uiso 1 1 calc GR . . . .
H15C_4 H 0.616211 0.585618 0.019754 0.213 Uiso 1 1 calc GR . . . .
C12_9 C 0.4341(7) 0.0082(4) 0.2059(3) 0.0724(17) Uani 1 1 d D U . . .
H12A_9 H 0.514755 -0.010624 0.186304 0.087 Uiso 1 1 calc R . . . .
H12B_9 H 0.347568 -0.016701 0.175533 0.087 Uiso 1 1 calc R . . . .
C13_9 C 0.4657(11) 0.1170(4) 0.2140(3) 0.106(3) Uani 1 1 d D U . . .
H13A_9 H 0.559978 0.143248 0.238825 0.127 Uiso 1 1 calc R . . . .
H13B_9 H 0.392370 0.136826 0.238746 0.127 Uiso 1 1 calc R . . . .
C14_9 C 0.4675(10) 0.1614(7) 0.1506(5) 0.186(6) Uani 1 1 d D U . . .
H14A_9 H 0.393315 0.117378 0.119675 0.223 Uiso 1 1 calc R . . . .
H14B_9 H 0.441232 0.224649 0.156745 0.223 Uiso 1 1 calc R . . . .
C15_9 C 0.6101(13) 0.1785(15) 0.1222(6) 0.224(8) Uani 1 1 d D U . . .
H15A_9 H 0.607834 0.217420 0.085826 0.335 Uiso 1 1 calc GR . . . .
H15B_9 H 0.627968 0.115412 0.107725 0.335 Uiso 1 1 calc GR . . . .
H15C_9 H 0.686709 0.213817 0.154591 0.335 Uiso 1 1 calc GR . . . .
C12_1 C 1.0295(10) 0.5999(6) 0.2724(4) 0.101(3) Uani 1 1 d D U . . .
H12A_1 H 1.125258 0.591462 0.286653 0.121 Uiso 1 1 calc R . . . .
H12B_1 H 1.045688 0.661748 0.251862 0.121 Uiso 1 1 calc R . . . .
C13_1 C 0.9576(8) 0.6152(7) 0.3310(4) 0.125(3) Uani 1 1 d D U . . .
H13A_1 H 0.931101 0.552660 0.350552 0.150 Uiso 1 1 calc R . . . .
H13B_1 H 0.868192 0.634601 0.319008 0.150 Uiso 1 1 calc R . . . .
C14_1 C 1.0519(10) 0.6933(8) 0.3798(4) 0.140(4) Uani 1 1 d D U . . .
H14A_1 H 1.133768 0.668914 0.396454 0.168 Uiso 1 1 calc R . . . .
H14B_1 H 1.091011 0.752251 0.358089 0.168 Uiso 1 1 calc R . . . .
C15_1 C 0.9758(14) 0.7225(13) 0.4357(6) 0.240(11) Uani 1 1 d D U . . .
H15A_1 H 0.920079 0.768382 0.422870 0.360 Uiso 1 1 calc GR . . . .
H15B_1 H 1.046750 0.754035 0.471377 0.360 Uiso 1 1 calc GR . . . .
H15C_1 H 0.911431 0.664110 0.449047 0.360 Uiso 1 1 calc GR . . . .

loop_
_atom_site_aniso_label
_atom_site_aniso_U_11
_atom_site_aniso_U_22
_atom_site_aniso_U_33
_atom_site_aniso_U_23
_atom_site_aniso_U_13
_atom_site_aniso_U_12
C1 0.033(3) 0.057(3) 0.058(3) 0.015(3) 0.012(2) 0.014(2)
C2 0.038(3) 0.056(3) 0.066(3) 0.024(3) 0.017(2) 0.015(2)
C3 0.034(3) 0.056(3) 0.069(4) 0.023(3) 0.018(2) 0.010(2)
C4 0.032(3) 0.054(3) 0.058(3) 0.013(2) 0.015(2) 0.013(2)
C5 0.042(3) 0.038(2) 0.041(3) 0.0003(19) 0.007(2) 0.010(2)
C6 0.042(3) 0.044(3) 0.048(3) 0.005(2) 0.010(2) 0.013(2)
C7 0.054(3) 0.046(3) 0.053(3) 0.008(2) 0.013(3) 0.011(2)
C8 0.059(4) 0.049(3) 0.052(3) 0.011(2) 0.001(3) 0.011(3)
C9 0.049(3) 0.047(3) 0.052(3) -0.001(2) -0.003(2) 0.014(2)
C10 0.041(3) 0.044(3) 0.049(3) 0.004(2) 0.005(2) 0.012(2)
N1 0.034(2) 0.045(2) 0.050(2) 0.0103(18) 0.0081(18) 0.0123(18)
O1 0.0328(18) 0.055(2) 0.078(3) 0.0179(19) 0.0152(18) 0.0155(16)
O2 0.0339(19) 0.058(2) 0.081(3) 0.022(2) 0.0162(18) 0.0134(17)
O3 0.031(2) 0.075(3) 0.096(3) 0.039(2) 0.015(2) 0.0151(18)
Sn1 0.0315(2) 0.0442(2) 0.0678(3) 0.01606(17) 0.01079(16) 0.01170(15)
Sn2 0.0310(2) 0.0429(2) 0.0554(2) -0.00645(15) 0.00442(15) 0.01011(14)
C1B 0.029(2) 0.057(3) 0.051(3) -0.001(2) 0.002(2) 0.013(2)
C2B 0.032(3) 0.059(3) 0.076(4) -0.016(3) -0.003(3) 0.011(2)
C3B 0.029(3) 0.056(3) 0.084(4) -0.012(3) -0.003(3) 0.006(2)
C4B 0.030(3) 0.048(3) 0.064(3) -0.001(2) 0.001(2) 0.011(2)
C5B 0.034(3) 0.048(3) 0.052(3) 0.008(2) 0.004(2) 0.009(2)
C6B 0.037(3) 0.054(3) 0.049(3) 0.010(2) 0.003(2) 0.007(2)
C7B 0.051(3) 0.054(3) 0.049(3) 0.005(2) 0.004(2) 0.003(3)
C8B 0.066(4) 0.047(3) 0.062(4) -0.005(3) 0.009(3) 0.009(3)
C9B 0.056(4) 0.054(3) 0.068(4) -0.001(3) 0.013(3) 0.015(3)
C10B 0.044(3) 0.051(3) 0.069(4) 0.001(3) 0.012(3) 0.011(2)
N1B 0.030(2) 0.046(2) 0.065(3) 0.002(2) 0.0067(19) 0.0100(18)
O1B 0.0326(18) 0.050(2) 0.069(2) -0.0062(18) -0.0004(17) 0.0115(16)
O2B 0.0326(18) 0.047(2) 0.083(3) 0.0056(19) 0.0066(18) 0.0101(16)
O3B 0.0272(19) 0.059(2) 0.102(3) -0.014(2) 0.006(2) 0.0071(17)
F1_6 0.062(4) 0.103(4) 0.120(4) 0.027(3) 0.015(3) -0.005(3)
F2_6 0.074(4) 0.104(4) 0.115(4) 0.061(3) 0.036(3) 0.025(3)
F3_6 0.063(3) 0.101(4) 0.118(4) 0.056(3) 0.035(3) 0.021(3)
C11_6 0.041(3) 0.076(4) 0.105(3) 0.044(2) 0.021(3) -0.002(2)
F1_11 0.092(4) 0.0812(15) 0.087(2) 0.0020(14) 0.008(2) 0.0086(16)
F2_11 0.073(2) 0.090(3) 0.087(2) 0.0148(19) 0.0049(15) 0.009(2)
F3_11 0.073(2) 0.085(2) 0.0796(16) 0.0082(16) 0.0048(18) 0.006(2)
C11_11 0.0717(15) 0.0785(14) 0.0776(13) 0.0056(10) 0.0035(11) 0.0057(11)
C12_13 0.034(3) 0.043(3) 0.078(3) -0.012(2) 0.003(2) 0.009(2)
C13_13 0.059(4) 0.057(3) 0.083(3) -0.006(2) -0.001(2) 0.019(2)
C14_13 0.080(5) 0.063(3) 0.096(4) 0.000(3) 0.003(4) 0.031(3)
C15_13 0.148(9) 0.111(7) 0.107(5) 0.016(4) 0.000(5) 0.070(7)
C12_14 0.039(2) 0.057(3) 0.058(3) -0.012(2) 0.000(2) 0.015(2)
C13_14 0.048(3) 0.100(4) 0.054(3) -0.005(2) 0.002(2) 0.014(3)
C14_14 0.076(5) 0.141(6) 0.065(3) -0.023(4) 0.005(3) 0.036(4)
C15_14 0.130(8) 0.253(13) 0.081(6) -0.029(7) 0.038(5) 0.005(9)
F1_5 0.074(4) 0.123(5) 0.128(4) 0.055(3) 0.033(3) 0.006(3)
F2_5 0.081(5) 0.106(3) 0.146(5) 0.067(4) 0.050(4) 0.012(3)
F3_5 0.086(5) 0.114(4) 0.128(4) 0.054(3) 0.033(3) 0.017(4)
C11_5 0.074(4) 0.099(4) 0.128(4) 0.056(3) 0.034(3) 0.004(3)
F1_7 0.087(3) 0.127(3) 0.133(3) -0.002(2) -0.032(2) 0.031(2)
F2_7 0.080(3) 0.100(2) 0.157(3) 0.044(2) 0.010(2) 0.0431(18)
F3_7 0.079(2) 0.139(3) 0.126(3) 0.050(2) 0.0161(19) 0.062(2)
C11_7 0.047(2) 0.092(2) 0.103(2) 0.0230(17) -0.0109(15) 0.0317(16)
F1_10 0.083(3) 0.081(2) 0.0786(13) 0.0039(14) 0.0024(14) 0.007(2)
F2_10 0.077(3) 0.0836(19) 0.0824(18) 0.0105(17) 0.0053(19) 0.0069(18)
F3_10 0.0756(19) 0.085(2) 0.089(2) 0.0073(18) 0.0051(17) 0.0106(19)
C11_10 0.0717(15) 0.0785(14) 0.0776(13) 0.0056(10) 0.0035(11) 0.0057(11)
F1_12 0.105(2) 0.154(4) 0.132(2) -0.022(2) 0.0087(19) 0.057(2)
F2_12 0.106(3) 0.1000(18) 0.206(4) -0.0270(18) 0.040(3) 0.0354(16)
F3_12 0.117(3) 0.153(3) 0.152(2) 0.035(2) 0.051(2) 0.070(2)
C11_12 0.093(2) 0.0969(18) 0.115(2) -0.0093(14) 0.0231(14) 0.0391(15)
C12_8 0.038(3) 0.047(2) 0.063(3) 0.0156(19) 0.009(2) 0.013(2)
C13_8 0.052(3) 0.056(2) 0.066(3) 0.011(2) 0.008(2) 0.019(2)
C14_8 0.087(5) 0.059(3) 0.080(4) 0.010(2) 0.007(3) 0.032(3)
C15_8 0.122(7) 0.075(4) 0.092(4) 0.003(3) 0.015(4) 0.046(5)
C12_4 0.055(3) 0.117(5) 0.073(4) 0.031(4) 0.004(3) 0.035(3)
C13_4 0.068(4) 0.171(7) 0.084(4) -0.019(4) 0.004(3) 0.032(4)
C14_4 0.076(5) 0.170(7) 0.077(3) -0.029(4) -0.002(3) 0.039(5)
C15_4 0.113(9) 0.180(8) 0.135(8) -0.016(6) -0.007(7) 0.056(6)
C12_9 0.052(4) 0.097(4) 0.064(4) 0.016(3) 0.015(3) 0.007(3)
C13_9 0.116(7) 0.097(4) 0.105(5) 0.033(3) 0.012(5) 0.019(4)
C14_9 0.171(9) 0.202(10) 0.162(7) 0.116(8) 0.007(7) -0.026(9)
C15_9 0.181(11) 0.31(2) 0.125(10) 0.060(12) 0.007(8) -0.045(10)
C12_1 0.098(6) 0.056(4) 0.130(5) -0.009(4) 0.004(5) -0.009(4)
C13_1 0.112(6) 0.128(8) 0.119(5) -0.018(5) -0.006(4) 0.015(5)
C14_1 0.158(9) 0.118(7) 0.111(6) -0.004(5) 0.004(6) -0.022(6)
C15_1 0.197(14) 0.31(2) 0.154(10) -0.097(13) 0.019(10) -0.025(13)

loop_
_atom_type_symbol
_atom_type_description
_atom_type_scat_dispersion_real
_atom_type_scat_dispersion_imag
_atom_type_scat_source
C C 0.0033 0.0016 'International Tables Vol C Tables 4.2.6.8 and 6.1.1.4'
H H 0.0000 0.0000 'International Tables Vol C Tables 4.2.6.8 and 6.1.1.4'
F F 0.0171 0.0103 'International Tables Vol C Tables 4.2.6.8 and 6.1.1.4'
N N 0.0061 0.0033 'International Tables Vol C Tables 4.2.6.8 and 6.1.1.4'
O O 0.0106 0.0060 'International Tables Vol C Tables 4.2.6.8 and 6.1.1.4'
Sn Sn -0.6537 1.4246 'International Tables Vol C Tables 4.2.6.8 and 6.1.1.4'

loop_
_exptl_crystal_face_index_h
_exptl_crystal_face_index_k
_exptl_crystal_face_index_l
_exptl_crystal_face_perp_dist
2 10 -26 0.0839
1 -19 8 0.0675
6 -18 -9 0.0919
0 -13 -19 0.0869
0 13 19 0.0869
-13 8 0 0.1296
-4 -16 -3 0.1022
7 13 -12 0.0976
-7 -13 12 0.0976
-3 20 -6 0.0996
13 -4 -11 0.1421
-13 4 11 0.1421
0 13 -23 0.0782
0 -13 23 0.0782
-2 13 -24 0.0862
4 17 -10 0.0936
7 14 -6 0.1006
-2 4 29 0.1053
6 -19 2 0.0849
-9 18 1 0.1125
-3 -17 10 0.0743
5 16 0 0.0980
6 0 24 0.1752
-1 14 19 0.0851
-4 19 6 0.0984

loop_
_geom_angle_atom_site_label_1
_geom_angle_atom_site_label_2
_geom_angle_atom_site_label_3
_geom_angle
_geom_angle_site_symmetry_1
_geom_angle_site_symmetry_3
O1 C1 C2 112.6(5) . .
O2 C1 C2 123.2(5) . .
O2 C1 O1 124.2(5) . .
C3 C2 C1 131.0(5) . .
C2 C3 C4 133.8(5) . .
N1 C4 C3 117.4(5) . .
O3 C4 C3 119.1(5) . .
O3 C4 N1 123.5(5) . .
C6 C5 C10 119.9(5) . .
C6 C5 N1 116.0(5) . .
C10 C5 N1 124.1(5) . .
C7 C6 C5 120.1(5) . .
C6 C7 C11_6 119.3(5) . .
C6 C7 C11_5 118.8(6) . .
C8 C7 C6 120.5(5) . .
C8 C7 C11_6 120.1(5) . .
C8 C7 C11_5 120.7(6) . .
C9 C8 C7 119.2(5) . .
C8 C9 C10 121.1(5) . .
C8 C9 C11_7 120.5(5) . .
C10 C9 C11_7 118.4(5) . .
C5 C10 C9 119.2(5) . .
C4 N1 C5 127.8(4) . .
C1 O1 Sn1 119.9(3) . .
C4 O3 Sn1 148.7(4) . 1_455
O1 Sn1 O3 178.18(15) . 1_655
C12_8 Sn1 O1 90.41(17) . .
C12_8 Sn1 O3 88.38(17) . 1_655
C12_4 Sn1 O1 100.8(2) . .
C12_4 Sn1 O3 81.0(2) . 1_655
C12_4 Sn1 C12_8 118.9(3) . .
C12_1 Sn1 O1 100.2(3) . .
C12_1 Sn1 O3 79.2(3) . 1_655
C12_1 Sn1 C12_8 116.5(3) . .
C12_1 Sn1 C12_4 120.0(3) . .
C12_13 Sn2 O1B 89.57(17) . .
C12_13 Sn2 C12_9 119.3(2) . .
C12_14 Sn2 O1B 101.13(17) . .
C12_14 Sn2 C12_13 117.8(2) . .
C12_14 Sn2 C12_9 119.9(2) . .
C12_9 Sn2 O1B 96.7(2) . .
O1B C1B C2B 112.8(5) . .
O2B C1B C2B 123.5(5) . .
O2B C1B O1B 123.6(5) . .
C3B C2B C1B 130.7(5) . .
C2B C3B C4B 131.9(5) . .
N1B C4B C3B 119.5(5) . .
O3B C4B C3B 118.2(5) . .
O3B C4B N1B 122.3(5) . .
C6B C5B C10B 118.9(5) . .
N1B C5B C6B 117.2(5) . .
N1B C5B C10B 123.9(5) . .
C7B C6B C5B 120.7(5) . .
C6B C7B C8B 121.2(5) . .
C6B C7B C11_11 117.2(6) . .
C6B C7B C11_10 120.4(6) . .
C8B C7B C11_11 121.5(6) . .
C8B C7B C11_10 118.3(6) . .
C7B C8B C9B 119.2(5) . .
C8B C9B C10B 120.9(6) . .
C8B C9B C11_12 121.8(5) . .
C10B C9B C11_12 117.3(6) . .
C9B C10B C5B 119.2(5) . .
C4B N1B C5B 129.7(5) . .
C1B O1B Sn2 117.4(3) . .
F1_6 C11_6 C7 110.4(6) . .
F2_6 C11_6 C7 116.1(6) . .
F2_6 C11_6 F1_6 107.7(4) . .
F2_6 C11_6 F3_6 107.2(4) . .
F3_6 C11_6 C7 113.0(6) . .
F3_6 C11_6 F1_6 101.4(4) . .
F1_11 C11_11 C7B 112.8(6) . .
F2_11 C11_11 C7B 115.4(6) . .
F2_11 C11_11 F1_11 107.7(4) . .
F2_11 C11_11 F3_11 107.2(4) . .
F3_11 C11_11 C7B 111.2(6) . .
F3_11 C11_11 F1_11 101.5(4) . .
C13_13 C12_13 Sn2 115.7(3) . .
C12_13 C13_13 C14_13 112.5(3) . .
C15_13 C14_13 C13_13 114.4(3) . .
C13_14 C12_14 Sn2 116.9(3) . .
C12_14 C13_14 C14_14 112.5(3) . .
C15_14 C14_14 C13_14 114.4(3) . .
F1_5 C11_5 C7 114.7(7) . .
F2_5 C11_5 C7 112.9(7) . .
F2_5 C11_5 F1_5 107.7(4) . .
F2_5 C11_5 F3_5 107.3(4) . .
F3_5 C11_5 C7 112.1(7) . .
F3_5 C11_5 F1_5 101.4(4) . .
F1_7 C11_7 C9 111.3(4) . .
F2_7 C11_7 C9 114.9(5) . .
F2_7 C11_7 F1_7 107.7(4) . .
F2_7 C11_7 F3_7 107.2(4) . .
F3_7 C11_7 C9 113.4(4) . .
F3_7 C11_7 F1_7 101.4(4) . .
F1_10 C11_10 C7B 112.7(6) . .
F2_10 C11_10 C7B 113.9(6) . .
F2_10 C11_10 F1_10 107.7(4) . .
F2_10 C11_10 F3_10 107.3(4) . .
F3_10 C11_10 C7B 112.9(6) . .
F3_10 C11_10 F1_10 101.4(4) . .
F1_12 C11_12 C9B 114.2(5) . .
F2_12 C11_12 C9B 113.9(5) . .
F2_12 C11_12 F1_12 107.7(4) . .
F2_12 C11_12 F3_12 107.2(4) . .
F3_12 C11_12 C9B 111.5(5) . .
F3_12 C11_12 F1_12 101.3(4) . .
C13_8 C12_8 Sn1 116.1(3) . .
C12_8 C13_8 C14_8 112.7(3) . .
C15_8 C14_8 C13_8 114.4(3) . .
C13_4 C12_4 Sn1 117.3(4) . .
C12_4 C13_4 C14_4 112.6(3) . .
C15_4 C14_4 C13_4 114.5(3) . .
C13_9 C12_9 Sn2 115.9(4) . .
C12_9 C13_9 C14_9 112.6(3) . .
C15_9 C14_9 C13_9 114.5(3) . .
C13_1 C12_1 Sn1 121.8(4) . .
C12_1 C13_1 C14_1 112.5(3) . .
C15_1 C14_1 C13_1 114.4(3) . .

loop_
_geom_bond_atom_site_label_1
_geom_bond_atom_site_label_2
_geom_bond_distance
_geom_bond_site_symmetry_2
C1 C2 1.499(7) .
C1 O1 1.273(6) .
C1 O2 1.238(7) .
C2 C3 1.322(8) .
C3 C4 1.489(8) .
C4 N1 1.332(6) .
C4 O3 1.234(6) .
C5 C6 1.385(7) .
C5 C10 1.387(7) .
C5 N1 1.410(6) .
C6 C7 1.384(8) .
C7 C8 1.382(8) .
C7 C11_6 1.509(8) .
C7 C11_5 1.462(8) .
C8 C9 1.377(8) .
C9 C10 1.392(8) .
C9 C11_7 1.476(7) .
O1 Sn1 2.145(3) .
O3 Sn1 2.553(4) 1_455
Sn1 C12_8 2.145(4) .
Sn1 C12_4 2.105(6) .
Sn1 C12_1 2.080(6) .
Sn2 O1B 2.154(4) .
Sn2 C12_13 2.129(4) .
Sn2 C12_14 2.127(4) .
Sn2 C12_9 2.135(6) .
C1B C2B 1.481(7) .
C1B O1B 1.287(6) .
C1B O2B 1.236(7) .
C2B C3B 1.355(8) .
C3B C4B 1.473(8) .
C4B N1B 1.331(7) .
C4B O3B 1.246(6) .
C5B C6B 1.390(7) .
C5B C10B 1.409(8) .
C5B N1B 1.386(7) .
C6B C7B 1.365(8) .
C7B C8B 1.373(9) .
C7B C11_11 1.487(8) .
C7B C11_10 1.498(8) .
C8B C9B 1.385(9) .
C9B C10B 1.386(8) .
C9B C11_12 1.478(8) .
F1_6 C11_6 1.338(5) .
F2_6 C11_6 1.295(5) .
F3_6 C11_6 1.327(5) .
F1_11 C11_11 1.338(5) .
F2_11 C11_11 1.295(5) .
F3_11 C11_11 1.327(5) .
C12_13 C13_13 1.488(4) .
C13_13 C14_13 1.521(2) .
C14_13 C15_13 1.516(3) .
C12_14 C13_14 1.488(4) .
C13_14 C14_14 1.5211(19) .
C14_14 C15_14 1.516(3) .
F1_5 C11_5 1.338(5) .
F2_5 C11_5 1.295(5) .
F3_5 C11_5 1.327(5) .
F1_7 C11_7 1.338(5) .
F2_7 C11_7 1.295(5) .
F3_7 C11_7 1.327(5) .
F1_10 C11_10 1.338(5) .
F2_10 C11_10 1.295(5) .
F3_10 C11_10 1.327(5) .
F1_12 C11_12 1.338(5) .
F2_12 C11_12 1.295(5) .
F3_12 C11_12 1.327(5) .
C12_8 C13_8 1.488(4) .
C13_8 C14_8 1.521(2) .
C14_8 C15_8 1.516(3) .
C12_4 C13_4 1.487(4) .
C13_4 C14_4 1.521(2) .
C14_4 C15_4 1.516(3) .
C12_9 C13_9 1.488(4) .
C13_9 C14_9 1.5209(18) .
C14_9 C15_9 1.516(3) .
C12_1 C13_1 1.487(4) .
C13_1 C14_1 1.521(2) .
C14_1 C15_1 1.516(3) .

loop_
_geom_torsion_atom_site_label_1
_geom_torsion_atom_site_label_2
_geom_torsion_atom_site_label_3
_geom_torsion_atom_site_label_4
_geom_torsion
_geom_torsion_site_symmetry_1
_geom_torsion_site_symmetry_2
_geom_torsion_site_symmetry_3
_geom_torsion_site_symmetry_4
C1 C2 C3 C4 -0.9(13) . . . .
C2 C1 O1 Sn1 173.3(4) . . . .
C2 C3 C4 N1 -8.4(11) . . . .
C2 C3 C4 O3 172.0(7) . . . .
C3 C4 N1 C5 -179.8(5) . . . .
C3 C4 O3 Sn1 31.8(11) . . . 1_455
C5 C6 C7 C8 0.3(8) . . . .
C5 C6 C7 C11_6 176.6(5) . . . .
C5 C6 C7 C11_5 -179.8(6) . . . .
C6 C5 C10 C9 0.9(8) . . . .
C6 C5 N1 C4 -171.7(5) . . . .
C6 C7 C8 C9 0.7(9) . . . .
C6 C7 C11_6 F1_6 -77.9(8) . . . .
C6 C7 C11_6 F2_6 159.3(6) . . . .
C6 C7 C11_6 F3_6 34.8(8) . . . .
C6 C7 C11_5 F1_5 -39.5(9) . . . .
C6 C7 C11_5 F2_5 -163.4(6) . . . .
C6 C7 C11_5 F3_5 75.3(8) . . . .
C7 C8 C9 C10 -0.9(9) . . . .
C7 C8 C9 C11_7 179.8(5) . . . .
C8 C7 C11_6 F1_6 98.4(8) . . . .
C8 C7 C11_6 F2_6 -24.5(9) . . . .
C8 C7 C11_6 F3_6 -148.9(7) . . . .
C8 C7 C11_5 F1_5 140.3(7) . . . .
C8 C7 C11_5 F2_5 16.5(9) . . . .
C8 C7 C11_5 F3_5 -104.8(8) . . . .
C8 C9 C10 C5 0.1(8) . . . .
C8 C9 C11_7 F1_7 103.4(6) . . . .
C8 C9 C11_7 F2_7 -19.3(8) . . . .
C8 C9 C11_7 F3_7 -143.1(5) . . . .
C10 C5 C6 C7 -1.1(8) . . . .
C10 C5 N1 C4 9.4(8) . . . .
C10 C9 C11_7 F1_7 -76.0(6) . . . .
C10 C9 C11_7 F2_7 161.3(5) . . . .
C10 C9 C11_7 F3_7 37.5(7) . . . .
N1 C4 O3 Sn1 -147.8(6) . . . 1_455
N1 C5 C6 C7 179.9(5) . . . .
N1 C5 C10 C9 179.8(5) . . . .
O1 C1 C2 C3 -160.6(7) . . . .
O2 C1 C2 C3 20.3(11) . . . .
O2 C1 O1 Sn1 -7.6(8) . . . .
O3 C4 N1 C5 -0.3(9) . . . .
Sn1 C12_8 C13_8 C14_8 177.9(4) . . . .
Sn1 C12_4 C13_4 C14_4 -178.8(5) . . . .
Sn1 C12_1 C13_1 C14_1 172.7(8) . . . .
Sn2 C12_13 C13_13 C14_13 -177.8(5) . . . .
Sn2 C12_14 C13_14 C14_14 -174.6(5) . . . .
Sn2 C12_9 C13_9 C14_9 -171.9(5) . . . .
C1B C2B C3B C4B 0.5(13) . . . .
C2B C1B O1B Sn2 -179.6(4) . . . .
C2B C3B C4B N1B 7.9(11) . . . .
C2B C3B C4B O3B -171.6(7) . . . .
C3B C4B N1B C5B 179.9(6) . . . .
C5B C6B C7B C8B 0.7(9) . . . .
C5B C6B C7B C11_11 177.9(6) . . . .
C5B C6B C7B C11_10 -175.8(6) . . . .
C6B C5B C10B C9B 0.3(9) . . . .
C6B C5B N1B C4B 174.4(6) . . . .
C6B C7B C8B C9B -0.5(10) . . . .
C6B C7B C11_11 F1_11 -175.6(6) . . . .
C6B C7B C11_11 F2_11 -51.3(8) . . . .
C6B C7B C11_11 F3_11 71.1(8) . . . .
C6B C7B C11_10 F1_10 -134.8(6) . . . .
C6B C7B C11_10 F2_10 102.1(7) . . . .
C6B C7B C11_10 F3_10 -20.6(8) . . . .
C7B C8B C9B C10B 0.2(10) . . . .
C7B C8B C9B C11_12 -180.0(6) . . . .
C8B C7B C11_11 F1_11 1.6(9) . . . .
C8B C7B C11_11 F2_11 125.9(7) . . . .
C8B C7B C11_11 F3_11 -111.7(7) . . . .
C8B C7B C11_10 F1_10 48.6(8) . . . .
C8B C7B C11_10 F2_10 -74.5(8) . . . .
C8B C7B C11_10 F3_10 162.8(6) . . . .
C8B C9B C10B C5B -0.2(10) . . . .
C8B C9B C11_12 F1_12 136.5(7) . . . .
C8B C9B C11_12 F2_12 12.2(9) . . . .
C8B C9B C11_12 F3_12 -109.4(7) . . . .
C10B C5B C6B C7B -0.6(8) . . . .
C10B C5B N1B C4B -7.0(9) . . . .
C10B C9B C11_12 F1_12 -43.7(8) . . . .
C10B C9B C11_12 F2_12 -168.0(6) . . . .
C10B C9B C11_12 F3_12 70.4(7) . . . .
N1B C5B C6B C7B 178.1(5) . . . .
N1B C5B C10B C9B -178.3(6) . . . .
O1B C1B C2B C3B 157.6(7) . . . .
O2B C1B C2B C3B -24.7(11) . . . .
O2B C1B O1B Sn2 2.7(7) . . . .
O3B C4B N1B C5B -0.5(10) . . . .
C11_6 C7 C8 C9 -175.5(6) . . . .
C11_11 C7B C8B C9B -177.6(6) . . . .
C12_13 C13_13 C14_13 C15_13 -176.5(7) . . . .
C12_14 C13_14 C14_14 C15_14 179.3(8) . . . .
C11_5 C7 C8 C9 -179.2(6) . . . .
C11_7 C9 C10 C5 179.4(5) . . . .
C11_10 C7B C8B C9B 176.0(6) . . . .
C11_12 C9B C10B C5B -180.0(6) . . . .
C12_8 C13_8 C14_8 C15_8 178.2(7) . . . .
C12_4 C13_4 C14_4 C15_4 -73.5(10) . . . .
C12_9 C13_9 C14_9 C15_9 -85.9(13) . . . .
C12_1 C13_1 C14_1 C15_1 171.1(13) . . . .

loop_
_exptl_oxdiff_crystal_face_indexfrac_h
_exptl_oxdiff_crystal_face_indexfrac_k
_exptl_oxdiff_crystal_face_indexfrac_l
_exptl_oxdiff_crystal_face_x
_exptl_oxdiff_crystal_face_y
_exptl_oxdiff_crystal_face_z
1.9703 9.9031 -26.0914 0.0446 0.6534 -0.7507
1.0224 -18.9984 8.1979 -0.2867 0.0708 0.9389
6.0086 -18.0786 -8.8280 -0.5668 0.5651 0.5948
-0.0059 -13.0990 -18.8219 -0.0745 0.8552 0.4661
0.0059 13.0990 18.8219 0.0745 -0.8552 -0.4661
-13.0104 8.0414 0.0130 0.9714 -0.0296 0.0315
-3.9910 -16.0283 -2.7795 0.1197 0.4207 0.8656
6.9815 12.9547 -12.1875 -0.3098 0.0976 -0.9392
-6.9815 -12.9547 12.1875 0.3098 -0.0976 0.9392
-3.0221 20.0128 -6.1963 0.4277 -0.1367 -0.9068
12.9978 -4.0809 -11.0422 -0.8969 0.3176 -0.3112
-12.9978 4.0809 11.0422 0.8969 -0.3176 0.3112
-0.0302 12.9246 -23.1143 0.2029 0.5189 -0.8059
0.0302 -12.9246 23.1143 -0.2029 -0.5189 0.8059
-2.2343 12.7238 -24.1817 0.3550 0.5775 -0.7352
3.8850 16.6913 -9.6590 -0.0679 -0.0254 -0.9974
6.6529 14.4199 -6.3224 -0.2904 -0.1180 -0.9496
-1.8222 4.1296 28.5411 0.0794 -0.9919 0.0993
6.1940 -19.4315 2.3373 -0.6271 0.2233 0.7462
-8.7456 17.9084 0.8257 0.7767 -0.2756 -0.5664
-2.8802 -17.2718 10.4920 -0.0092 -0.0003 1.0000
5.3891 15.6966 0.0976 -0.2106 -0.3397 -0.9167
6.4850 -0.3157 24.4796 -0.5215 -0.8532 0.0127
-1.1975 13.7795 19.3944 0.1620 -0.8754 -0.4554
-3.9802 19.1042 6.2646 0.4461 -0.5186 -0.7294
